data_4068617
loop_
_publ_author_name
'Zhang, Xiaoming'
'Liu, Bin'
'Liu, Ailing'
'Xie, Weilong'
'Chen, Wanzhi'

_publ_section_title
;
 Steric Bulkiness-Dependent Structural Diversity in Nickel(II) Complexes
 of N-Heterocyclic Carbenes: Synthesis and Structural Characterization of
 Tetra-, Penta-, and Hexacoordinate Nickel Complexes
;
_journal_issue 5
_journal_name_full Organometallics
_journal_page_first 1336
_journal_paper_doi 10.1021/om800982r
_journal_volume 28
_journal_year 2009
_chemical_formula_sum 'C22 H27 F12 N9 Ni P2'
_chemical_formula_weight 766.18
_chemical_name_systematic
; 
 ? 
;
_space_group_IT_number 14
_symmetry_cell_setting monoclinic
_symmetry_space_group_name_Hall '-P 2ybc'
_symmetry_space_group_name_H-M 'P 1 21/c 1'
_atom_sites_solution_hydrogens geom
_atom_sites_solution_primary direct
_atom_sites_solution_secondary difmap
_audit_creation_method SHELXL-97
_cell_angle_alpha 90.00
_cell_angle_beta 92.123(2)
_cell_angle_gamma 90.00
_cell_formula_units_Z 4
_cell_length_a 15.3113(13)
_cell_length_b 11.1399(10)
_cell_length_c 18.691(2)
_cell_measurement_temperature 298(2)
_cell_volume 3185.9(5)
_computing_cell_refinement 'Bruker SMART'
_computing_data_collection 'Bruker SMART'
_computing_data_reduction 'Bruker SAINT'
_computing_molecular_graphics 'Bruker SHELXTL'
_computing_publication_material 'Bruker SHELXTL'
_computing_structure_refinement 'SHELXL-97 (Sheldrick, 1997)'
_computing_structure_solution 'SHELXS-97 (Sheldrick, 1990)'
_diffrn_ambient_temperature 298(2)
_diffrn_measured_fraction_theta_full 0.996
_diffrn_measured_fraction_theta_max 0.996
_diffrn_measurement_device_type 'CCD area detector'
_diffrn_measurement_method 'phi and omega scans'
_diffrn_radiation_monochromator graphite
_diffrn_radiation_source 'fine-focus sealed tube'
_diffrn_radiation_type MoK\a
_diffrn_radiation_wavelength 0.71073
_diffrn_reflns_av_R_equivalents 0.0860
_diffrn_reflns_av_sigmaI/netI 0.1137
_diffrn_reflns_limit_h_max 16
_diffrn_reflns_limit_h_min -18
_diffrn_reflns_limit_k_max 13
_diffrn_reflns_limit_k_min -11
_diffrn_reflns_limit_l_max 22
_diffrn_reflns_limit_l_min -22
_diffrn_reflns_number 15593
_diffrn_reflns_theta_full 25.01
_diffrn_reflns_theta_max 25.01
_diffrn_reflns_theta_min 2.13
_exptl_absorpt_coefficient_mu 0.810
_exptl_absorpt_correction_T_max 0.9090
_exptl_absorpt_correction_T_min 0.6922
_exptl_absorpt_correction_type none
_exptl_crystal_density_diffrn 1.597
_exptl_crystal_density_method 'not measured'
_exptl_crystal_F_000 1552
_exptl_crystal_size_max 0.49
_exptl_crystal_size_mid 0.21
_exptl_crystal_size_min 0.12
_refine_diff_density_max 0.649
_refine_diff_density_min -0.618
_refine_diff_density_rms 0.077
_refine_ls_extinction_method none
_refine_ls_goodness_of_fit_ref 1.043
_refine_ls_hydrogen_treatment constr
_refine_ls_matrix_type full
_refine_ls_number_parameters 494
_refine_ls_number_reflns 5603
_refine_ls_number_restraints 0
_refine_ls_restrained_S_all 1.043
_refine_ls_R_factor_all 0.1245
_refine_ls_R_factor_gt 0.0576
_refine_ls_shift/su_max 0.004
_refine_ls_shift/su_mean 0.000
_refine_ls_structure_factor_coef Fsqd
_refine_ls_weighting_details 'calc w=1/[\s^2^(Fo^2^)+(0.0050P)^2^+5.0648P] where P=(Fo^2^+2Fc^2^)/3'
_refine_ls_weighting_scheme calc
_refine_ls_wR_factor_gt 0.1162
_refine_ls_wR_factor_ref 0.1582
_reflns_number_gt 3023
_reflns_number_total 5603
_reflns_threshold_expression >2sigma(I)
_cod_data_source_file om800982r_si_002.cif
_cod_data_source_block 080601h
_cod_depositor_comments
;
The following automatic conversions were performed:

'_symmetry_cell_setting' value 'Monoclinic' changed to 'monoclinic'
according to /home/saulius/struct/CIF-dictionaries/cif_core.dic
dictionary named 'cif_core.dic' version 2.4.2 from 2011-04-26.

Automatic conversion script
Id: cif_fix_values 1715 2011-07-08 13:25:40Z adriana 
;
_cod_original_sg_symbol_H-M P2(1)/c
_cod_database_code 4068617

loop_
_symmetry_equiv_pos_as_xyz
'x, y, z'
'-x, y+1/2, -z+1/2'
'-x, -y, -z'
'x, -y-1/2, z-1/2'

loop_
_atom_site_label
_atom_site_type_symbol
_atom_site_fract_x
_atom_site_fract_y
_atom_site_fract_z
_atom_site_U_iso_or_equiv
_atom_site_adp_type
_atom_site_occupancy
_atom_site_symmetry_multiplicity
_atom_site_calc_flag
_atom_site_refinement_flags
_atom_site_disorder_assembly
_atom_site_disorder_group
Ni1 Ni 0.72518(5) -0.04180(6) 0.51509(3) 0.0394(2) Uani 1 1 d . . .
F1 F 0.7179(4) 0.5429(5) 0.3388(3) 0.139(2) Uani 1 1 d . A .
F2 F 0.5571(6) 0.6962(6) 0.2917(5) 0.212(4) Uani 1 1 d . A .
F3 F 0.7163(9) 0.7027(15) 0.2853(12) 0.134(7) Uani 0.54(3) 1 d P A 1
F4 F 0.6447(10) 0.688(3) 0.3845(12) 0.132(9) Uani 0.54(3) 1 d P A 1
F5 F 0.5700(19) 0.534(3) 0.3358(17) 0.203(13) Uani 0.54(3) 1 d P A 1
F6 F 0.6444(13) 0.550(2) 0.2389(10) 0.119(6) Uani 0.54(3) 1 d P A 1
F7 F 0.9055(16) 0.522(2) 0.5681(11) 0.115(8) Uani 0.53(4) 1 d P B 1
F8 F 1.0231(15) 0.5797(16) 0.6420(10) 0.079(5) Uani 0.53(4) 1 d P B 1
F9 F 0.9302(17) 0.6340(19) 0.7181(10) 0.141(9) Uani 0.53(4) 1 d P B 1
F10 F 0.8133(14) 0.577(2) 0.6489(14) 0.106(8) Uani 0.53(4) 1 d P B 1
F3' F 0.6398(18) 0.626(3) 0.2413(12) 0.170(12) Uani 0.46(3) 1 d P A 2
F4' F 0.670(3) 0.7439(16) 0.336(2) 0.200(18) Uani 0.46(3) 1 d P A 2
F5' F 0.613(2) 0.608(3) 0.4054(10) 0.161(10) Uani 0.46(3) 1 d P A 2
F6' F 0.5804(18) 0.5024(17) 0.3139(16) 0.128(10) Uani 0.46(3) 1 d P A 2
F7' F 0.935(3) 0.538(2) 0.5703(12) 0.151(12) Uani 0.47(4) 1 d P B 2
F8' F 1.0086(18) 0.613(4) 0.656(3) 0.207(16) Uani 0.47(4) 1 d P B 2
F9' F 0.889(3) 0.6429(15) 0.7203(11) 0.128(10) Uani 0.47(4) 1 d P B 2
F10' F 0.8148(17) 0.5694(17) 0.6289(18) 0.102(9) Uani 0.47(4) 1 d P B 2
F11 F 0.9234(3) 0.4548(3) 0.6794(2) 0.1034(15) Uani 1 1 d . B .
F12 F 0.9072(3) 0.7137(3) 0.6094(2) 0.0966(14) Uani 1 1 d . B .
N1 N 0.5669(3) -0.0868(4) 0.4504(2) 0.0453(12) Uani 1 1 d . . .
N2 N 0.6213(3) 0.0403(4) 0.3786(2) 0.0443(12) Uani 1 1 d . . .
N3 N 0.6471(3) -0.1681(4) 0.5433(2) 0.0407(11) Uani 1 1 d . . .
N4 N 0.5043(3) -0.2472(5) 0.5126(3) 0.0588(14) Uani 1 1 d . . .
N5 N 0.8729(3) 0.0578(4) 0.4538(2) 0.0472(12) Uani 1 1 d . . .
N6 N 0.7977(3) 0.2021(4) 0.4963(2) 0.0484(13) Uani 1 1 d . . .
N7 N 0.8382(3) -0.1436(4) 0.4565(2) 0.0480(12) Uani 1 1 d . . .
N8 N 0.9671(4) -0.0777(5) 0.3996(3) 0.0694(16) Uani 1 1 d . . .
N9 N 0.7904(3) -0.0480(4) 0.6050(2) 0.0476(12) Uani 1 1 d . . .
P1 P 0.63597(16) 0.62041(17) 0.31695(11) 0.0756(6) Uani 1 1 d . . .
P2 P 0.91541(12) 0.58468(15) 0.64490(9) 0.0577(5) Uani 1 1 d . . .
C1 C 0.6396(4) -0.0203(4) 0.4415(3) 0.0395(13) Uani 1 1 d . . .
C2 C 0.5382(4) 0.0094(6) 0.3513(3) 0.0592(17) Uani 1 1 d . . .
H2 H 0.5112 0.0396 0.3096 0.071 Uiso 1 1 calc R . .
C3 C 0.5039(4) -0.0711(5) 0.3955(3) 0.0576(17) Uani 1 1 d . . .
H3 H 0.4497 -0.1086 0.3905 0.069 Uiso 1 1 calc R . .
C4 C 0.5710(4) -0.1738(5) 0.5053(3) 0.0424(14) Uani 1 1 d . . .
C5 C 0.5181(5) -0.3302(6) 0.5647(4) 0.0665(19) Uani 1 1 d . . .
H5 H 0.4746 -0.3863 0.5726 0.080 Uiso 1 1 calc R . .
C6 C 0.5933(5) -0.3350(5) 0.6060(3) 0.0651(19) Uani 1 1 d . . .
H6 H 0.6011 -0.3937 0.6410 0.078 Uiso 1 1 calc R . .
C7 C 0.6574(4) -0.2514(5) 0.5949(3) 0.0571(17) Uani 1 1 d . . .
H7 H 0.7085 -0.2525 0.6235 0.068 Uiso 1 1 calc R . .
C8 C 0.6855(4) 0.1124(5) 0.3389(3) 0.0499(15) Uani 1 1 d . . .
H8 H 0.7307 0.1409 0.3733 0.060 Uiso 1 1 calc R . .
C9 C 0.7285(5) 0.0325(6) 0.2858(4) 0.095(3) Uani 1 1 d . . .
H9A H 0.7516 -0.0373 0.3099 0.143 Uiso 1 1 calc R . .
H9B H 0.7750 0.0754 0.2642 0.143 Uiso 1 1 calc R . .
H9C H 0.6861 0.0084 0.2494 0.143 Uiso 1 1 calc R . .
C10 C 0.6425(5) 0.2210(6) 0.3041(4) 0.088(2) Uani 1 1 d . . .
H10A H 0.5992 0.1951 0.2690 0.131 Uiso 1 1 calc R . .
H10B H 0.6858 0.2684 0.2814 0.131 Uiso 1 1 calc R . .
H10C H 0.6151 0.2682 0.3399 0.131 Uiso 1 1 calc R . .
C11 C 0.7975(4) 0.0831(5) 0.4869(3) 0.0423(14) Uani 1 1 d . . .
C12 C 0.8726(5) 0.2513(6) 0.4676(3) 0.068(2) Uani 1 1 d . . .
H12 H 0.8872 0.3324 0.4670 0.082 Uiso 1 1 calc R . .
C13 C 0.9199(5) 0.1617(6) 0.4409(3) 0.0631(18) Uani 1 1 d . . .
H13 H 0.9729 0.1677 0.4185 0.076 Uiso 1 1 calc R . .
C14 C 0.8949(4) -0.0623(5) 0.4353(3) 0.0463(15) Uani 1 1 d . . .
C15 C 0.9819(5) -0.1931(9) 0.3837(4) 0.084(2) Uani 1 1 d . . .
H15 H 1.0317 -0.2111 0.3588 0.101 Uiso 1 1 calc R . .
C16 C 0.9288(5) -0.2860(7) 0.4016(4) 0.076(2) Uani 1 1 d . . .
H16 H 0.9409 -0.3649 0.3890 0.092 Uiso 1 1 calc R . .
C17 C 0.8568(5) -0.2567(6) 0.4391(3) 0.0620(18) Uani 1 1 d . . .
H17 H 0.8196 -0.3177 0.4531 0.074 Uiso 1 1 calc R . .
C18 C 0.7249(4) 0.2690(5) 0.5292(3) 0.0605(18) Uani 1 1 d . . .
H18 H 0.6707 0.2254 0.5174 0.073 Uiso 1 1 calc R . .
C19 C 0.7370(5) 0.2698(6) 0.6094(3) 0.083(2) Uani 1 1 d . . .
H19A H 0.7356 0.1889 0.6270 0.125 Uiso 1 1 calc R . .
H19B H 0.6909 0.3153 0.6298 0.125 Uiso 1 1 calc R . .
H19C H 0.7924 0.3056 0.6225 0.125 Uiso 1 1 calc R . .
C20 C 0.7151(5) 0.3936(6) 0.4981(4) 0.087(2) Uani 1 1 d . . .
H20A H 0.7669 0.4394 0.5096 0.130 Uiso 1 1 calc R . .
H20B H 0.6655 0.4324 0.5179 0.130 Uiso 1 1 calc R . .
H20C H 0.7068 0.3883 0.4470 0.130 Uiso 1 1 calc R . .
C21 C 0.8312(4) -0.0506(5) 0.6569(3) 0.0497(15) Uani 1 1 d . . .
C22 C 0.8847(5) -0.0555(6) 0.7239(3) 0.076(2) Uani 1 1 d . . .
H22A H 0.9454 -0.0522 0.7132 0.115 Uiso 1 1 calc R . .
H22B H 0.8729 -0.1289 0.7487 0.115 Uiso 1 1 calc R . .
H22C H 0.8705 0.0115 0.7537 0.115 Uiso 1 1 calc R . .

loop_
_atom_site_aniso_label
_atom_site_aniso_U_11
_atom_site_aniso_U_22
_atom_site_aniso_U_33
_atom_site_aniso_U_23
_atom_site_aniso_U_13
_atom_site_aniso_U_12
Ni1 0.0439(5) 0.0383(4) 0.0362(4) 0.0020(3) 0.0050(3) -0.0010(3)
F1 0.144(5) 0.160(5) 0.114(4) 0.017(3) 0.002(4) 0.055(4)
F2 0.181(7) 0.156(6) 0.291(9) -0.033(6) -0.119(7) 0.087(6)
F3 0.086(9) 0.105(10) 0.214(16) 0.001(9) 0.039(9) -0.030(7)
F4 0.127(12) 0.17(2) 0.096(13) -0.086(13) 0.004(10) 0.018(14)
F5 0.24(2) 0.19(3) 0.186(19) 0.011(17) 0.124(16) -0.113(19)
F6 0.117(10) 0.147(14) 0.091(10) -0.040(10) -0.005(8) 0.006(11)
F7 0.116(13) 0.144(12) 0.083(11) -0.048(9) -0.020(10) -0.030(10)
F8 0.056(11) 0.070(7) 0.111(10) 0.028(6) 0.015(7) 0.015(5)
F9 0.138(16) 0.207(18) 0.075(10) -0.062(9) -0.024(10) 0.061(13)
F10 0.047(10) 0.167(18) 0.106(10) 0.072(11) 0.033(8) 0.034(9)
F3' 0.22(2) 0.22(3) 0.069(12) 0.086(16) 0.016(13) 0.00(2)
F4' 0.23(3) 0.065(11) 0.30(4) 0.009(16) -0.06(3) -0.053(14)
F5' 0.21(2) 0.19(2) 0.083(10) 0.012(12) 0.028(11) 0.039(18)
F6' 0.151(17) 0.043(8) 0.19(2) 0.000(9) -0.014(17) -0.026(8)
F7' 0.22(3) 0.133(16) 0.105(16) 0.035(12) 0.112(17) 0.089(16)
F8' 0.023(9) 0.22(3) 0.37(4) 0.18(3) -0.040(18) -0.016(16)
F9' 0.24(3) 0.063(9) 0.085(11) -0.010(6) 0.075(15) -0.021(11)
F10' 0.085(15) 0.053(9) 0.17(2) -0.003(10) -0.030(13) -0.009(7)
F11 0.099(4) 0.073(3) 0.140(4) 0.045(3) 0.026(3) 0.010(2)
F12 0.100(4) 0.066(3) 0.124(3) 0.036(2) 0.013(3) 0.005(2)
N1 0.043(3) 0.052(3) 0.040(3) -0.001(2) 0.004(2) 0.001(2)
N2 0.055(3) 0.045(3) 0.034(2) 0.005(2) 0.008(2) 0.004(2)
N3 0.044(3) 0.041(3) 0.038(2) 0.002(2) 0.006(2) 0.005(2)
N4 0.045(3) 0.065(3) 0.068(3) -0.001(3) 0.016(3) -0.012(3)
N5 0.045(3) 0.054(3) 0.043(3) 0.002(2) 0.010(2) -0.007(2)
N6 0.063(4) 0.039(3) 0.043(3) -0.001(2) 0.006(2) -0.006(2)
N7 0.053(3) 0.042(3) 0.049(3) -0.007(2) 0.006(2) 0.004(2)
N8 0.051(4) 0.093(5) 0.066(3) -0.004(3) 0.018(3) 0.009(3)
N9 0.065(4) 0.037(3) 0.040(3) -0.001(2) -0.002(3) -0.005(2)
P1 0.0978(18) 0.0524(12) 0.0750(14) 0.0055(10) -0.0185(12) -0.0053(11)
P2 0.0549(13) 0.0558(11) 0.0628(11) 0.0116(8) 0.0056(9) 0.0013(9)
C1 0.042(4) 0.031(3) 0.047(3) -0.012(2) 0.011(3) -0.002(2)
C2 0.054(5) 0.071(5) 0.051(4) 0.005(3) -0.010(3) 0.002(3)
C3 0.044(4) 0.067(4) 0.062(4) 0.004(3) -0.004(3) -0.002(3)
C4 0.047(4) 0.039(3) 0.042(3) -0.002(2) 0.018(3) -0.001(3)
C5 0.070(6) 0.056(4) 0.075(5) 0.008(4) 0.017(4) -0.014(4)
C6 0.085(6) 0.046(4) 0.064(4) 0.017(3) 0.013(4) -0.009(4)
C7 0.069(5) 0.049(4) 0.053(4) 0.009(3) 0.003(3) -0.005(3)
C8 0.064(5) 0.050(4) 0.035(3) 0.007(3) 0.007(3) -0.004(3)
C9 0.134(8) 0.078(5) 0.079(5) 0.010(4) 0.063(5) 0.021(5)
C10 0.120(7) 0.057(5) 0.088(5) 0.017(4) 0.030(5) 0.011(4)
C11 0.049(4) 0.042(3) 0.036(3) 0.002(2) 0.005(3) -0.002(3)
C12 0.082(6) 0.051(4) 0.070(4) 0.009(3) 0.010(4) -0.024(4)
C13 0.060(5) 0.068(5) 0.062(4) 0.008(3) 0.013(4) -0.023(4)
C14 0.040(4) 0.063(4) 0.037(3) 0.002(3) 0.006(3) 0.008(3)
C15 0.066(6) 0.117(7) 0.070(5) -0.013(5) 0.014(4) 0.038(5)
C16 0.085(6) 0.073(5) 0.070(5) -0.020(4) -0.001(4) 0.031(5)
C17 0.071(5) 0.060(4) 0.056(4) -0.009(3) -0.001(4) 0.010(4)
C18 0.073(5) 0.044(4) 0.064(4) -0.012(3) 0.006(4) 0.003(3)
C19 0.118(7) 0.072(5) 0.062(4) -0.006(4) 0.018(4) 0.011(4)
C20 0.116(7) 0.052(5) 0.091(5) -0.003(4) -0.012(5) 0.017(4)
C21 0.058(4) 0.046(4) 0.046(3) 0.001(3) 0.009(3) -0.004(3)
C22 0.085(6) 0.095(5) 0.048(4) -0.003(4) -0.016(4) -0.005(4)

loop_
_atom_type_symbol
_atom_type_description
_atom_type_scat_dispersion_real
_atom_type_scat_dispersion_imag
_atom_type_scat_source
C C 0.0033 0.0016 'International Tables Vol C Tables 4.2.6.8 and 6.1.1.4'
H H 0.0000 0.0000 'International Tables Vol C Tables 4.2.6.8 and 6.1.1.4'
N N 0.0061 0.0033 'International Tables Vol C Tables 4.2.6.8 and 6.1.1.4'
F F 0.0171 0.0103 'International Tables Vol C Tables 4.2.6.8 and 6.1.1.4'
Ni Ni 0.3393 1.1124 'International Tables Vol C Tables 4.2.6.8 and 6.1.1.4'
P P 0.1023 0.0942 'International Tables Vol C Tables 4.2.6.8 and 6.1.1.4'

loop_
_geom_angle_atom_site_label_1
_geom_angle_atom_site_label_2
_geom_angle_atom_site_label_3
_geom_angle
C11 Ni1 C1 95.9(2)
C11 Ni1 N9 88.8(2)
C1 Ni1 N9 165.7(2)
C11 Ni1 N3 178.2(2)
C1 Ni1 N3 82.6(2)
N9 Ni1 N3 92.41(19)
C11 Ni1 N7 77.0(2)
C1 Ni1 N7 102.92(18)
N9 Ni1 N7 91.27(18)
N3 Ni1 N7 104.32(17)
C1 N1 C3 113.0(5)
C1 N1 C4 116.8(5)
C3 N1 C4 129.2(5)
C1 N2 C2 110.2(5)
C1 N2 C8 125.0(5)
C2 N2 C8 124.0(5)
C4 N3 C7 115.1(5)
C4 N3 Ni1 115.0(3)
C7 N3 Ni1 129.9(4)
C4 N4 C5 113.4(6)
C11 N5 C13 111.2(5)
C11 N5 C14 121.2(5)
C13 N5 C14 127.7(5)
C11 N6 C12 109.7(5)
C11 N6 C18 123.5(5)
C12 N6 C18 126.8(5)
C14 N7 C17 115.2(5)
C14 N7 Ni1 108.0(3)
C17 N7 Ni1 136.9(4)
C14 N8 C15 112.8(6)
C21 N9 Ni1 177.9(5)
F3' P1 F5 109.2(15)
F3' P1 F4 145.4(13)
F5 P1 F4 100.0(13)
F3' P1 F4' 99.5(14)
F5 P1 F4' 141.7(17)
F4 P1 F4' 46.4(9)
F3' P1 F2 74.2(13)
F5 P1 F2 83.7(13)
F4 P1 F2 91.5(8)
F4' P1 F2 80.2(12)
F3' P1 F1 102.9(13)
F5 P1 F1 97.6(13)
F4 P1 F1 90.8(8)
F4' P1 F1 100.2(12)
F2 P1 F1 177.1(5)
F3' P1 F6' 92.6(15)
F5 P1 F6' 21.4(17)
F4 P1 F6' 119.7(14)
F4' P1 F6' 163.0(19)
F2 P1 F6' 91.7(9)
F1 P1 F6' 88.6(9)
F3' P1 F3 63.9(12)
F5 P1 F3 170.6(12)
F4 P1 F3 88.7(9)
F4' P1 F3 47.8(14)
F2 P1 F3 99.9(7)
F1 P1 F3 78.5(6)
F6' P1 F3 149.2(11)
F3' P1 F6 31.0(10)
F5 P1 F6 88.7(12)
F4 P1 F6 170.0(10)
F4' P1 F6 126.8(16)
F2 P1 F6 94.3(7)
F1 P1 F6 83.1(8)
F6' P1 F6 68.4(12)
F3 P1 F6 82.3(8)
F3' P1 F5' 170.2(16)
F5 P1 F5' 62.5(14)
F4 P1 F5' 39.6(7)
F4' P1 F5' 86.0(12)
F2 P1 F5' 98.9(9)
F1 P1 F5' 84.0(8)
F6' P1 F5' 80.5(14)
F3 P1 F5' 125.0(11)
F6 P1 F5' 146.4(10)
F8' P2 F9 70.9(18)
F8' P2 F7' 88.8(17)
F9 P2 F7' 159.7(14)
F8' P2 F10' 173.2(16)
F9 P2 F10' 109.3(12)
F7' P2 F10' 91.0(14)
F8' P2 F10 166(2)
F9 P2 F10 95.4(12)
F7' P2 F10 104.9(16)
F10' P2 F10 14.1(17)
F8' P2 F12 85.7(13)
F9 P2 F12 93.3(9)
F7' P2 F12 86.6(9)
F10' P2 F12 87.5(9)
F10 P2 F12 90.4(8)
F8' P2 F11 94.5(13)
F9 P2 F11 87.5(9)
F7' P2 F11 92.7(9)
F10' P2 F11 92.3(9)
F10 P2 F11 89.5(8)
F12 P2 F11 179.2(3)
F8' P2 F7 106.5(19)
F9 P2 F7 174.7(12)
F7' P2 F7 18.0(18)
F10' P2 F7 73.8(12)
F10 P2 F7 87.5(12)
F12 P2 F7 91.1(9)
F11 P2 F7 88.1(9)
F8' P2 F9' 93.6(16)
F9 P2 F9' 23.4(15)
F7' P2 F9' 174.9(13)
F10' P2 F9' 86.2(13)
F10 P2 F9' 72.4(14)
F12 P2 F9' 89.0(7)
F11 P2 F9' 91.7(7)
F7 P2 F9' 159.9(14)
F8' P2 F8 18(2)
F9 P2 F8 85.7(12)
F7' P2 F8 74.1(17)
F10' P2 F8 164.7(12)
F10 P2 F8 174.8(10)
F12 P2 F8 94.6(7)
F11 P2 F8 85.5(7)
F7 P2 F8 91.0(11)
F9' P2 F8 109.0(16)
N1 C1 N2 103.4(5)
N1 C1 Ni1 113.3(4)
N2 C1 Ni1 143.4(4)
C3 C2 N2 108.2(5)
C2 C3 N1 105.2(5)
N4 C4 N3 129.3(5)
N4 C4 N1 119.2(6)
N3 C4 N1 111.5(5)
N4 C5 C6 122.7(6)
C5 C6 C7 118.8(6)
N3 C7 C6 120.6(6)
N2 C8 C9 108.8(5)
N2 C8 C10 111.1(5)
C9 C8 C10 112.6(5)
N6 C11 N5 105.5(5)
N6 C11 Ni1 134.4(4)
N5 C11 Ni1 119.8(4)
C13 C12 N6 108.2(5)
C12 C13 N5 105.4(6)
N8 C14 N7 129.1(6)
N8 C14 N5 117.0(5)
N7 C14 N5 113.9(5)
N8 C15 C16 124.4(7)
C15 C16 C17 116.3(7)
N7 C17 C16 122.2(7)
N6 C18 C19 110.3(5)
N6 C18 C20 111.4(5)
C19 C18 C20 112.7(5)
N9 C21 C22 179.2(7)

loop_
_geom_bond_atom_site_label_1
_geom_bond_atom_site_label_2
_geom_bond_distance
Ni1 C11 1.866(5)
Ni1 C1 1.879(6)
Ni1 N9 1.924(5)
Ni1 N3 1.933(4)
Ni1 N7 2.372(4)
F1 P1 1.564(5)
F2 P1 1.534(6)
F3 P1 1.661(11)
F4 P1 1.475(10)
F5 P1 1.44(2)
F6 P1 1.666(14)
F7 P2 1.600(16)
F8 P2 1.65(2)
F9 P2 1.483(19)
F10 P2 1.57(2)
F3' P1 1.42(2)
F4' P1 1.507(16)
F5' P1 1.709(18)
F6' P1 1.57(2)
F7' P2 1.53(2)
F8' P2 1.47(3)
F9' P2 1.62(2)
F10' P2 1.57(3)
F11 P2 1.587(4)
F12 P2 1.586(4)
N1 C1 1.354(6)
N1 C3 1.393(7)
N1 C4 1.411(6)
N2 C1 1.375(6)
N2 C2 1.398(7)
N2 C8 1.489(6)
N3 C4 1.344(7)
N3 C7 1.344(6)
N4 C4 1.319(7)
N4 C5 1.354(7)
N5 C11 1.359(6)
N5 C13 1.388(7)
N5 C14 1.426(7)
N6 C11 1.337(6)
N6 C12 1.397(7)
N6 C18 1.492(7)
N7 C14 1.325(7)
N7 C17 1.334(7)
N8 C14 1.322(7)
N8 C15 1.341(9)
N9 C21 1.135(7)
C2 C3 1.340(8)
C5 C6 1.363(9)
C6 C7 1.374(8)
C8 C9 1.502(7)
C8 C10 1.512(8)
C12 C13 1.340(8)
C15 C16 1.366(10)
C16 C17 1.367(9)
C18 C19 1.504(8)
C18 C20 1.510(8)
C21 C22 1.472(8)
